data_2227187
loop_
_publ_author_name
'Tahir, M. Nawaz'
'Shad, Hazoor Ahmad'
'Khan, Muhammad Naeem'
'Tariq, Muhammad Ilyas'

_publ_section_title
;
 5-[(<i>E</i>)-(2,6-Dichlorobenzylidene)amino]-2-hydroxybenzoic acid
;
_journal_coeditor_code BQ2240
_journal_issue 11
_journal_name_full 'Acta Crystallographica Section E'
_journal_page_first o2923
_journal_paper_doi 10.1107/S160053681004136X
_journal_volume 66
_journal_year 2010
_chemical_formula_iupac 'C14 H9 Cl2 N O3'
_chemical_formula_moiety 'C14 H9 Cl2 N O3'
_chemical_formula_sum 'C14 H9 Cl2 N O3'
_chemical_formula_weight 310.12
_chemical_name_systematic
;
5-[(<i>E</i>)-(2,6-Dichlorobenzylidene)amino]-2-hydroxybenzoic acid
;
_space_group_IT_number 7
_symmetry_cell_setting monoclinic
_symmetry_space_group_name_Hall 'P -2yc'
_symmetry_space_group_name_H-M 'P 1 c 1'
_atom_sites_solution_hydrogens geom
_atom_sites_solution_primary direct
_atom_sites_solution_secondary difmap
_audit_creation_method SHELXL-97
_cell_angle_alpha 90
_cell_angle_beta 94.941(4)
_cell_angle_gamma 90
_cell_formula_units_Z 4
_cell_length_a 10.4966(10)
_cell_length_b 4.8677(4)
_cell_length_c 26.300(2)
_cell_measurement_reflns_used 3439
_cell_measurement_temperature 296(2)
_cell_measurement_theta_max 28.33
_cell_measurement_theta_min 1.55
_cell_volume 1338.8(2)
_computing_cell_refinement 'SAINT (Bruker, 2009)'
_computing_data_collection 'APEX2 (Bruker, 2009)'
_computing_data_reduction 'SAINT (Bruker, 2009)'
_computing_molecular_graphics 'ORTEP-3 for Windows (Farrugia, 1997) and PLATON (Spek, 2009)'
_computing_publication_material
;
WinGX (Farrugia, 1999) and PLATON (Spek, 2009)
;
_computing_structure_refinement 'SHELXL97 (Sheldrick, 2008)'
_computing_structure_solution 'SHELXS97 (Sheldrick, 2008)'
_diffrn_ambient_temperature 296(2)
_diffrn_detector_area_resol_mean 7.50
_diffrn_measured_fraction_theta_full 0.980
_diffrn_measured_fraction_theta_max 0.980
_diffrn_measurement_device_type 'Bruker Kappa APEXII CCD'
_diffrn_measurement_method \w
_diffrn_radiation_monochromator graphite
_diffrn_radiation_source 'fine-focus sealed tube'
_diffrn_radiation_type MoK\a
_diffrn_radiation_wavelength 0.71073
_diffrn_reflns_av_R_equivalents 0.0675
_diffrn_reflns_av_sigmaI/netI 0.1068
_diffrn_reflns_limit_h_max 13
_diffrn_reflns_limit_h_min -13
_diffrn_reflns_limit_k_max 6
_diffrn_reflns_limit_k_min -5
_diffrn_reflns_limit_l_max 35
_diffrn_reflns_limit_l_min -35
_diffrn_reflns_number 21331
_diffrn_reflns_theta_full 28.33
_diffrn_reflns_theta_max 28.33
_diffrn_reflns_theta_min 1.55
_diffrn_standards_number 0
_exptl_absorpt_coefficient_mu 0.490
_exptl_absorpt_correction_T_max 0.928
_exptl_absorpt_correction_T_min 0.9020
_exptl_absorpt_correction_type multi-scan
_exptl_absorpt_process_details '(SADABS; Bruker, 2005)'
_exptl_crystal_colour colorless
_exptl_crystal_density_diffrn 1.539
_exptl_crystal_density_method 'not measured'
_exptl_crystal_description prism
_exptl_crystal_F_000 632
_exptl_crystal_size_max 0.28
_exptl_crystal_size_mid 0.18
_exptl_crystal_size_min 0.15
_refine_diff_density_max 0.341
_refine_diff_density_min -0.295
_refine_ls_abs_structure_details 'Flack (1983), 3138 Friedel pairs'
_refine_ls_abs_structure_Flack 0.17(7)
_refine_ls_goodness_of_fit_ref 1.024
_refine_ls_hydrogen_treatment constr
_refine_ls_matrix_type full
_refine_ls_number_parameters 365
_refine_ls_number_reflns 6487
_refine_ls_number_restraints 2
_refine_ls_restrained_S_all 1.024
_refine_ls_R_factor_all 0.1312
_refine_ls_R_factor_gt 0.0586
_refine_ls_shift/su_max 0.000
_refine_ls_shift/su_mean 0.000
_refine_ls_structure_factor_coef Fsqd
_refine_ls_weighting_details 'calc w=1/[\s^2^(Fo^2^)+(0.0569P)^2^] where P=(Fo^2^+2Fc^2^)/3'
_refine_ls_weighting_scheme calc
_refine_ls_wR_factor_gt 0.1216
_refine_ls_wR_factor_ref 0.1462
_reflns_number_gt 3439
_reflns_number_total 6487
_reflns_threshold_expression I>2\s(I)
_cod_data_source_file bq2240.cif
_cod_data_source_block I
_cod_original_sg_symbol_H-M 'P c'
_cod_database_code 2227187
_cod_database_fobs_code 2227187

loop_
_symmetry_equiv_pos_site_id
_symmetry_equiv_pos_as_xyz
1 x,y,z
2 x,-y,1/2+z

loop_
_atom_site_aniso_label
_atom_site_aniso_U_11
_atom_site_aniso_U_22
_atom_site_aniso_U_33
_atom_site_aniso_U_12
_atom_site_aniso_U_13
_atom_site_aniso_U_23
Cl1 0.0538(9) 0.0637(9) 0.0493(8) -0.0071(7) 0.0009(7) -0.0136(6)
Cl2 0.0558(9) 0.0692(9) 0.0576(10) -0.0025(7) -0.0003(7) -0.0188(7)
O1 0.053(2) 0.053(2) 0.041(2) 0.0001(17) 0.0012(17) 0.0127(16)
O2 0.043(2) 0.118(4) 0.078(3) -0.002(2) 0.017(2) 0.059(3)
O3 0.035(2) 0.102(3) 0.077(3) 0.011(2) 0.024(2) 0.037(2)
N1 0.033(2) 0.053(2) 0.028(2) -0.0026(18) 0.0037(19) 0.0082(18)
C1 0.028(3) 0.061(3) 0.033(3) -0.004(2) -0.005(2) 0.011(2)
C2 0.029(3) 0.037(3) 0.038(3) -0.0014(19) 0.003(2) 0.004(2)
C3 0.030(3) 0.053(3) 0.042(3) -0.005(2) 0.006(2) 0.008(2)
C4 0.029(3) 0.063(3) 0.065(4) 0.009(2) 0.008(3) 0.021(3)
C5 0.043(3) 0.059(3) 0.038(3) 0.004(2) 0.003(3) 0.018(2)
C6 0.033(3) 0.045(3) 0.034(3) -0.005(2) 0.002(2) 0.002(2)
C7 0.030(3) 0.045(3) 0.033(3) -0.004(2) 0.003(2) -0.003(2)
C8 0.041(3) 0.043(3) 0.031(3) -0.006(2) 0.004(2) 0.001(2)
C9 0.027(3) 0.041(2) 0.033(3) -0.002(2) -0.001(2) 0.007(2)
C10 0.033(3) 0.046(3) 0.034(3) 0.002(2) 0.001(2) 0.010(2)
C11 0.051(4) 0.057(3) 0.049(4) 0.007(3) 0.018(3) 0.008(3)
C12 0.031(3) 0.074(4) 0.066(4) -0.001(3) 0.015(3) 0.015(3)
C13 0.030(3) 0.055(3) 0.072(4) -0.007(2) 0.005(3) 0.009(3)
C14 0.041(3) 0.047(3) 0.032(3) 0.002(2) 0.003(2) 0.002(2)
Cl3 0.0422(8) 0.0615(8) 0.0498(8) -0.0071(6) 0.0038(6) -0.0177(7)
Cl4 0.0938(13) 0.0711(10) 0.0639(11) -0.0065(9) -0.0170(9) -0.0238(9)
O4 0.047(2) 0.051(2) 0.041(2) 0.0006(17) 0.0052(17) -0.0137(16)
O5 0.062(3) 0.077(3) 0.054(3) -0.009(2) 0.026(2) -0.022(2)
O6 0.063(3) 0.082(3) 0.066(3) -0.019(2) 0.030(2) -0.016(2)
N2 0.031(2) 0.049(2) 0.034(2) 0.0057(18) -0.001(2) -0.0005(18)
C15 0.049(4) 0.037(3) 0.051(3) 0.005(2) 0.015(3) -0.006(2)
C16 0.039(3) 0.036(3) 0.036(3) 0.008(2) 0.004(2) 0.001(2)
C17 0.042(3) 0.043(3) 0.050(3) 0.006(2) 0.014(3) 0.002(2)
C18 0.043(3) 0.052(3) 0.042(3) -0.009(2) 0.001(3) -0.007(2)
C19 0.045(3) 0.051(3) 0.044(3) -0.003(2) -0.010(3) -0.008(2)
C20 0.041(3) 0.047(3) 0.033(3) 0.007(2) 0.005(2) 0.000(2)
C21 0.041(3) 0.040(3) 0.035(3) 0.005(2) -0.002(2) 0.006(2)
C22 0.048(3) 0.044(3) 0.026(3) 0.004(2) 0.009(2) 0.002(2)
C23 0.045(3) 0.037(2) 0.032(3) 0.005(2) 0.000(2) 0.000(2)
C24 0.030(3) 0.047(3) 0.039(3) -0.006(2) -0.003(2) 0.003(2)
C25 0.038(3) 0.057(3) 0.048(4) 0.001(2) 0.007(3) 0.006(2)
C26 0.057(4) 0.067(4) 0.064(4) -0.005(3) 0.005(3) 0.015(3)
C27 0.063(4) 0.059(4) 0.069(4) -0.026(3) 0.006(3) 0.003(3)
C28 0.045(3) 0.045(3) 0.055(4) -0.004(2) -0.006(3) -0.006(2)

loop_
_atom_site_type_symbol
_atom_site_label
_atom_site_fract_x
_atom_site_fract_y
_atom_site_fract_z
_atom_site_U_iso_or_equiv
_atom_site_thermal_displace_type
_atom_site_calc_flag
_atom_site_refinement_flags
_atom_site_occupancy
Cl Cl1 0.01640(13) 0.2386(3) 0.50290(5) 0.0558(5) Uani . . 1.000
Cl Cl2 -0.11347(14) -0.4868(3) 0.35136(6) 0.0612(5) Uani . . 1.000
O O1 0.1945(3) 0.6393(7) 0.27742(13) 0.0492(12) Uani . . 1.000
O O2 0.3893(4) 0.6063(10) 0.25333(16) 0.0790(18) Uani . . 1.000
O O3 0.5582(3) 0.3127(9) 0.30599(17) 0.0702(16) Uani . . 1.000
N N1 0.1729(3) -0.0404(8) 0.42295(14) 0.0379(12) Uani . . 1.000
C C1 0.3099(5) 0.5406(10) 0.28246(19) 0.0411(17) Uani . . 1.000
C C2 0.3380(4) 0.3473(9) 0.32461(17) 0.0347(17) Uani . . 1.000
C C3 0.4612(4) 0.2384(10) 0.33363(18) 0.0415(17) Uani . . 1.000
C C4 0.4876(5) 0.0445(11) 0.3719(2) 0.0521(19) Uani . . 1.000
C C5 0.3935(5) -0.0406(11) 0.40083(19) 0.0467(17) Uani . . 1.000
C C6 0.2681(4) 0.0599(10) 0.39217(17) 0.0374(17) Uani . . 1.000
C C7 0.2438(4) 0.2548(9) 0.35459(17) 0.0360(17) Uani . . 1.000
C C8 0.0585(4) -0.0667(9) 0.40207(18) 0.0383(17) Uani . . 1.000
C C9 -0.0529(4) -0.1379(9) 0.42924(18) 0.0339(16) Uani . . 1.000
C C10 -0.0825(5) -0.0117(10) 0.47478(18) 0.0378(17) Uani . . 1.000
C C11 -0.1935(5) -0.0696(11) 0.4974(2) 0.052(2) Uani . . 1.000
C C12 -0.2784(5) -0.2615(12) 0.4752(2) 0.056(2) Uani . . 1.000
C C13 -0.2541(5) -0.3906(11) 0.4302(2) 0.0523(19) Uani . . 1.000
C C14 -0.1424(4) -0.3278(10) 0.40825(17) 0.0400(17) Uani . . 1.000
Cl Cl3 0.00607(11) 1.1937(3) 0.24864(5) 0.0512(5) Uani . . 1.000
Cl Cl4 -0.18665(17) 0.4321(3) 0.11234(6) 0.0776(7) Uani . . 1.000
O O4 0.2281(3) 0.3028(7) 0.01751(13) 0.0463(12) Uani . . 1.000
O O5 0.4067(4) 0.4878(8) -0.00825(15) 0.0631(17) Uani . . 1.000
O O6 0.5271(4) 0.8590(10) 0.04744(16) 0.0689(17) Uani . . 1.000
N N2 0.1341(4) 0.8088(8) 0.17673(14) 0.0382(12) Uani . . 1.000
C C15 0.3276(5) 0.4741(10) 0.0230(2) 0.0451(19) Uani . . 1.000
C C16 0.3311(4) 0.6457(9) 0.06853(17) 0.0370(17) Uani . . 1.000
C C17 0.4292(5) 0.8315(10) 0.0784(2) 0.0444(17) Uani . . 1.000
C C18 0.4326(5) 1.0003(10) 0.12045(19) 0.0458(17) Uani . . 1.000
C C19 0.3375(5) 0.9882(10) 0.1538(2) 0.0475(17) Uani . . 1.000
C C20 0.2365(5) 0.8112(10) 0.14381(18) 0.0402(17) Uani . . 1.000
C C21 0.2333(5) 0.6344(10) 0.10117(18) 0.0390(17) Uani . . 1.000
C C22 0.0207(5) 0.8039(10) 0.15470(18) 0.0390(17) Uani . . 1.000
C C23 -0.0965(5) 0.8056(10) 0.18221(18) 0.0382(16) Uani . . 1.000
C C24 -0.1139(4) 0.9731(10) 0.22433(18) 0.0390(17) Uani . . 1.000
C C25 -0.2274(5) 0.9847(11) 0.2464(2) 0.0475(19) Uani . . 1.000
C C26 -0.3300(6) 0.8264(12) 0.2267(2) 0.063(2) Uani . . 1.000
C C27 -0.3158(6) 0.6557(12) 0.1858(2) 0.064(2) Uani . . 1.000
C C28 -0.1997(5) 0.6470(10) 0.1647(2) 0.0489(19) Uani . . 1.000
H H1 0.18323 0.72156 0.25020 0.0590 Uiso . . 1.000
H H3 0.53240 0.42574 0.28439 0.0842 Uiso . . 1.000
H H4 0.56965 -0.02728 0.37779 0.0623 Uiso . . 1.000
H H5 0.41260 -0.16763 0.42678 0.0556 Uiso . . 1.000
H H7 0.16174 0.32691 0.34908 0.0432 Uiso . . 1.000
H H8 0.04532 -0.03843 0.36704 0.0458 Uiso . . 1.000
H H11 -0.21103 0.01950 0.52729 0.0619 Uiso . . 1.000
H H12 -0.35230 -0.30385 0.49065 0.0671 Uiso . . 1.000
H H13 -0.31173 -0.51732 0.41495 0.0627 Uiso . . 1.000
H H4A 0.23581 0.20059 -0.00682 0.0555 Uiso . . 1.000
H H6 0.51301 0.76141 0.02216 0.0830 Uiso . . 1.000
H H18 0.49964 1.12414 0.12658 0.0550 Uiso . . 1.000
H H19 0.34199 1.09900 0.18268 0.0571 Uiso . . 1.000
H H21 0.16627 0.51077 0.09487 0.0465 Uiso . . 1.000
H H22 0.01127 0.79900 0.11922 0.0470 Uiso . . 1.000
H H25 -0.23562 1.09813 0.27436 0.0572 Uiso . . 1.000
H H26 -0.40778 0.83527 0.24111 0.0755 Uiso . . 1.000
H H27 -0.38370 0.54748 0.17242 0.0765 Uiso . . 1.000

loop_
_atom_type_symbol
_atom_type_description
_atom_type_scat_dispersion_real
_atom_type_scat_dispersion_imag
_atom_type_scat_source
C C 0.0033 0.0016 'International Tables Vol C Tables 4.2.6.8 and 6.1.1.4'
H H 0.0000 0.0000 'International Tables Vol C Tables 4.2.6.8 and 6.1.1.4'
N N 0.0061 0.0033 'International Tables Vol C Tables 4.2.6.8 and 6.1.1.4'
O O 0.0106 0.0060 'International Tables Vol C Tables 4.2.6.8 and 6.1.1.4'
Cl Cl 0.1484 0.1585 'International Tables Vol C Tables 4.2.6.8 and 6.1.1.4'

loop_
_geom_angle_atom_site_label_1
_geom_angle_atom_site_label_2
_geom_angle_atom_site_label_3
_geom_angle_site_symmetry_1
_geom_angle_site_symmetry_2
_geom_angle_site_symmetry_3
_geom_angle
_geom_angle_publ_flag
C1 O1 H1 . . . 109.00 no
C3 O3 H3 . . . 109.00 no
C15 O4 H4A . . . 110.00 no
C17 O6 H6 . . . 109.00 no
C6 N1 C8 . . . 117.9(4) no
C20 N2 C22 . . . 116.3(4) no
O2 C1 C2 . . . 122.6(5) no
O1 C1 O2 . . . 121.3(5) no
O1 C1 C2 . . . 116.1(4) no
C3 C2 C7 . . . 118.2(4) no
C1 C2 C3 . . . 119.7(4) no
C1 C2 C7 . . . 122.0(4) no
O3 C3 C4 . . . 117.3(4) no
O3 C3 C2 . . . 122.4(4) no
C2 C3 C4 . . . 120.3(4) no
C3 C4 C5 . . . 120.1(5) no
C4 C5 C6 . . . 121.2(5) no
N1 C6 C5 . . . 118.8(4) no
N1 C6 C7 . . . 123.2(4) no
C5 C6 C7 . . . 118.0(4) no
C2 C7 C6 . . . 122.2(4) no
N1 C8 C9 . . . 124.9(4) no
C10 C9 C14 . . . 115.8(4) no
C8 C9 C14 . . . 120.1(4) no
C8 C9 C10 . . . 123.9(4) no
Cl1 C10 C9 . . . 120.4(4) no
Cl1 C10 C11 . . . 117.3(4) no
C9 C10 C11 . . . 122.3(5) no
C10 C11 C12 . . . 119.5(5) no
C11 C12 C13 . . . 120.5(5) no
C12 C13 C14 . . . 118.8(5) no
Cl2 C14 C9 . . . 118.3(3) no
Cl2 C14 C13 . . . 118.6(4) no
C9 C14 C13 . . . 123.1(4) no
C5 C4 H4 . . . 120.00 no
C3 C4 H4 . . . 120.00 no
C4 C5 H5 . . . 119.00 no
C6 C5 H5 . . . 119.00 no
C2 C7 H7 . . . 119.00 no
C6 C7 H7 . . . 119.00 no
C9 C8 H8 . . . 118.00 no
N1 C8 H8 . . . 118.00 no
C10 C11 H11 . . . 120.00 no
C12 C11 H11 . . . 120.00 no
C11 C12 H12 . . . 120.00 no
C13 C12 H12 . . . 120.00 no
C14 C13 H13 . . . 121.00 no
C12 C13 H13 . . . 121.00 no
O4 C15 C16 . . . 114.3(4) no
O5 C15 C16 . . . 123.5(5) no
O4 C15 O5 . . . 122.2(5) no
C17 C16 C21 . . . 119.2(4) no
C15 C16 C17 . . . 119.8(4) no
C15 C16 C21 . . . 121.0(4) no
C16 C17 C18 . . . 120.7(5) no
O6 C17 C16 . . . 122.6(5) no
O6 C17 C18 . . . 116.8(5) no
C17 C18 C19 . . . 120.9(5) no
C18 C19 C20 . . . 119.5(5) no
N2 C20 C21 . . . 120.4(4) no
N2 C20 C19 . . . 119.7(4) no
C19 C20 C21 . . . 120.0(5) no
C16 C21 C20 . . . 119.8(5) no
N2 C22 C23 . . . 124.0(4) no
C22 C23 C28 . . . 119.8(4) no
C22 C23 C24 . . . 124.1(4) no
C24 C23 C28 . . . 116.0(5) no
Cl3 C24 C25 . . . 116.6(4) no
Cl3 C24 C23 . . . 120.8(4) no
C23 C24 C25 . . . 122.4(4) no
C24 C25 C26 . . . 119.6(5) no
C25 C26 C27 . . . 119.6(6) no
C26 C27 C28 . . . 119.4(5) no
C23 C28 C27 . . . 123.0(5) no
Cl4 C28 C23 . . . 119.2(4) no
Cl4 C28 C27 . . . 117.9(4) no
C17 C18 H18 . . . 120.00 no
C19 C18 H18 . . . 120.00 no
C18 C19 H19 . . . 120.00 no
C20 C19 H19 . . . 120.00 no
C16 C21 H21 . . . 120.00 no
C20 C21 H21 . . . 120.00 no
N2 C22 H22 . . . 118.00 no
C23 C22 H22 . . . 118.00 no
C24 C25 H25 . . . 120.00 no
C26 C25 H25 . . . 120.00 no
C25 C26 H26 . . . 120.00 no
C27 C26 H26 . . . 120.00 no
C26 C27 H27 . . . 120.00 no
C28 C27 H27 . . . 120.00 no

loop_
_geom_bond_atom_site_label_1
_geom_bond_atom_site_label_2
_geom_bond_site_symmetry_1
_geom_bond_site_symmetry_2
_geom_bond_distance
_geom_bond_publ_flag
Cl1 C10 . . 1.725(5) no
Cl2 C14 . . 1.734(5) no
Cl3 C24 . . 1.735(5) no
Cl4 C28 . . 1.744(5) no
O1 C1 . . 1.299(6) no
O2 C1 . . 1.222(7) no
O3 C3 . . 1.350(6) no
O1 H1 . . 0.8200 no
O3 H3 . . 0.8200 no
O4 C15 . . 1.335(6) no
O5 C15 . . 1.219(7) no
O6 C17 . . 1.372(7) no
O4 H4A . . 0.8200 no
O6 H6 . . 0.8200 no
N1 C6 . . 1.425(6) no
N1 C8 . . 1.283(5) no
N2 C22 . . 1.278(7) no
N2 C20 . . 1.437(6) no
C1 C2 . . 1.465(7) no
C2 C7 . . 1.392(6) no
C2 C3 . . 1.399(6) no
C3 C4 . . 1.390(7) no
C4 C5 . . 1.362(7) no
C5 C6 . . 1.404(7) no
C6 C7 . . 1.378(6) no
C8 C9 . . 1.464(6) no
C9 C14 . . 1.397(6) no
C9 C10 . . 1.405(7) no
C10 C11 . . 1.382(7) no
C11 C12 . . 1.385(8) no
C12 C13 . . 1.383(8) no
C13 C14 . . 1.385(7) no
C4 H4 . . 0.9300 no
C5 H5 . . 0.9300 no
C7 H7 . . 0.9300 no
C8 H8 . . 0.9300 no
C11 H11 . . 0.9300 no
C12 H12 . . 0.9300 no
C13 H13 . . 0.9300 no
C15 C16 . . 1.458(7) no
C16 C21 . . 1.395(7) no
C16 C17 . . 1.378(7) no
C17 C18 . . 1.376(7) no
C18 C19 . . 1.386(7) no
C19 C20 . . 1.374(7) no
C20 C21 . . 1.412(7) no
C22 C23 . . 1.480(7) no
C23 C28 . . 1.377(7) no
C23 C24 . . 1.400(7) no
C24 C25 . . 1.371(7) no
C25 C26 . . 1.388(8) no
C26 C27 . . 1.377(8) no
C27 C28 . . 1.383(8) no
C18 H18 . . 0.9300 no
C19 H19 . . 0.9300 no
C21 H21 . . 0.9300 no
C22 H22 . . 0.9300 no
C25 H25 . . 0.9300 no
C26 H26 . . 0.9300 no
C27 H27 . . 0.9300 no

loop_
_geom_contact_atom_site_label_1
_geom_contact_atom_site_label_2
_geom_contact_distance
_geom_contact_site_symmetry_1
_geom_contact_site_symmetry_2
_geom_contact_publ_flag
Cl1 N1 3.092(4) . . no
Cl1 C9 3.640(5) . 1_565 no
Cl1 C14 3.566(5) . 1_565 no
Cl1 O4 3.447(4) . 2_555 no
Cl1 O4 3.150(4) . 2_565 no
Cl1 C15 3.551(5) . 2_565 no
Cl1 C16 3.637(5) . 2_565 no
Cl1 C21 3.351(5) . 2_565 no
Cl2 C8 3.548(5) . 1_545 no
Cl2 Cl3 3.446(2) . 1_535 no
Cl3 O1 3.393(4) . . no
Cl3 C23 3.572(5) . 1_565 no
Cl3 C7 3.589(5) . 1_565 no
Cl3 O1 2.989(4) . 1_565 no
Cl3 N2 3.055(4) . . no
Cl3 Cl2 3.446(2) . 1_575 no
Cl4 C11 3.496(5) . 2_554 no
Cl4 C23 3.643(5) . 1_545 no
Cl1 H22 3.0700 . 2_565 no
Cl1 H21 3.0300 . 2_565 no
Cl2 H8 2.7600 . . no
Cl2 H25 3.0600 . 1_535 no
Cl2 H7 3.0300 . 1_545 no
Cl3 H1 2.9500 . . no
Cl3 H7 3.0500 . 1_565 no
Cl4 H22 2.7300 . . no
Cl4 H11 3.1300 . 2_554 no
O1 Cl3 3.393(4) . . no
O1 N2 2.794(5) . . no
O1 Cl3 2.989(4) . 1_545 no
O2 C26 3.267(8) . 1_655 no
O2 O3 2.585(6) . . no
O2 C19 3.218(7) . . no
O2 C20 3.327(6) . . no
O3 C25 3.268(7) . 1_645 no
O3 O2 2.585(6) . . no
O4 Cl1 3.447(4) . 2_554 no
O4 N1 2.811(5) . 2_554 no
O4 Cl1 3.150(4) . 2_564 no
O5 O6 2.586(6) . . no
O5 C5 3.228(6) . 2_554 no
O6 O5 2.586(6) . . no
O1 H7 2.4700 . . no
O2 H3 1.8700 . . no
O2 H26 2.4500 . 1_655 no
O3 H25 2.6000 . 1_645 no
O4 H21 2.4100 . . no
O5 H6 1.8700 . . no
O5 H5 2.3200 . 2_554 no
O5 H12 2.6900 . 2_654 no
O6 H11 2.9000 . 2_664 no
N1 Cl1 3.092(4) . . no
N1 O4 2.811(5) . 2_555 no
N2 Cl3 3.055(4) . . no
N2 O1 2.794(5) . . no
N1 H4A 2.0600 . 2_555 no
N2 H1 2.0000 . . no
C5 O5 3.228(6) . 2_555 no
C7 Cl3 3.589(5) . 1_545 no
C8 Cl2 3.548(5) . 1_565 no
C9 Cl1 3.640(5) . 1_545 no
C11 Cl4 3.496(6) . 2_555 no
C14 Cl1 3.566(5) . 1_545 no
C15 Cl1 3.551(5) . 2_564 no
C15 C18 3.552(7) . 1_545 no
C15 C17 3.575(7) . 1_545 no
C16 C18 3.552(7) . 1_545 no
C16 Cl1 3.637(4) . 2_564 no
C17 C15 3.575(7) . 1_565 no
C18 C27 3.458(8) . 1_655 no
C18 C15 3.552(7) . 1_565 no
C18 C16 3.552(7) . 1_565 no
C19 C21 3.570(7) . 1_565 no
C19 O2 3.218(7) . . no
C20 O2 3.327(6) . . no
C21 C19 3.570(7) . 1_545 no
C21 Cl1 3.351(5) . 2_564 no
C23 Cl3 3.572(5) . 1_545 no
C23 Cl4 3.643(5) . 1_565 no
C25 O3 3.268(7) . 1_465 no
C26 O2 3.267(8) . 1_455 no
C27 C18 3.458(8) . 1_455 no
C1 H3 2.4000 . . no
C6 H4A 2.9900 . 2_555 no
C7 H8 2.5700 . . no
C8 H7 2.6500 . . no
C8 H4A 2.9800 . 2_555 no
C13 H4 2.8300 . 1_455 no
C15 H6 2.4000 . . no
C20 H1 2.9300 . . no
C21 H22 2.5500 . . no
C22 H21 2.6900 . . no
C22 H1 2.9400 . . no
C26 H3 2.9300 . 1_455 no
H1 Cl3 2.9500 . . no
H1 N2 2.0000 . . no
H1 C20 2.9300 . . no
H1 C22 2.9400 . . no
H3 H26 2.4100 . 1_655 no
H3 C26 2.9300 . 1_655 no
H3 O2 1.8700 . . no
H3 C1 2.4000 . . no
H4 C13 2.8300 . 1_655 no
H4A C8 2.9800 . 2_554 no
H4A N1 2.0600 . 2_554 no
H4A C6 2.9900 . 2_554 no
H5 O5 2.3200 . 2_555 no
H6 C15 2.4000 . . no
H6 O5 1.8700 . . no
H7 Cl2 3.0300 . 1_565 no
H7 H8 2.2300 . . no
H7 C8 2.6500 . . no
H7 O1 2.4700 . . no
H7 Cl3 3.0500 . 1_545 no
H8 H7 2.2300 . . no
H8 C7 2.5700 . . no
H8 Cl2 2.7600 . . no
H11 Cl4 3.1300 . 2_555 no
H11 O6 2.9000 . 2_465 no
H12 O5 2.6900 . 2_455 no
H21 O4 2.4100 . . no
H21 C22 2.6900 . . no
H21 H22 2.2800 . . no
H21 Cl1 3.0300 . 2_564 no
H22 Cl4 2.7300 . . no
H22 C21 2.5500 . . no
H22 H21 2.2800 . . no
H22 Cl1 3.0700 . 2_564 no
H25 Cl2 3.0600 . 1_575 no
H25 O3 2.6000 . 1_465 no
H26 O2 2.4500 . 1_455 no
H26 H3 2.4100 . 1_455 no

loop_
_geom_hbond_atom_site_label_D
_geom_hbond_atom_site_label_H
_geom_hbond_atom_site_label_A
_geom_hbond_site_symmetry_A
_geom_hbond_distance_DH
_geom_hbond_distance_HA
_geom_hbond_distance_DA
_geom_hbond_angle_DHA
_geom_hbond_publ_flag
O1 H1 N2 . 0.82 2.00 2.794(5) 162 yes
O3 H3 O2 . 0.82 1.87 2.585(6) 146 yes
O4 H4A N1 2_554 0.82 2.06 2.811(5) 152 yes
O6 H6 O5 . 0.82 1.87 2.586(6) 145 yes
C5 H5 O5 2_555 0.93 2.32 3.228(6) 166 yes
C26 H26 O2 1_455 0.93 2.45 3.267(8) 147 yes

loop_
_geom_torsion_atom_site_label_1
_geom_torsion_atom_site_label_2
_geom_torsion_atom_site_label_3
_geom_torsion_atom_site_label_4
_geom_torsion_site_symmetry_1
_geom_torsion_site_symmetry_2
_geom_torsion_site_symmetry_3
_geom_torsion_site_symmetry_4
_geom_torsion
_geom_torsion_publ_flag
C8 N1 C6 C5 . . . . -145.6(5) no
C8 N1 C6 C7 . . . . 35.4(7) no
C6 N1 C8 C9 . . . . -173.1(4) no
C20 N2 C22 C23 . . . . -178.9(4) no
C22 N2 C20 C21 . . . . -44.4(6) no
C22 N2 C20 C19 . . . . 135.2(5) no
O2 C1 C2 C7 . . . . -174.0(5) no
O1 C1 C2 C7 . . . . 5.8(7) no
O1 C1 C2 C3 . . . . -178.0(4) no
O2 C1 C2 C3 . . . . 2.3(7) no
C7 C2 C3 C4 . . . . -0.5(7) no
C7 C2 C3 O3 . . . . 179.0(4) no
C1 C2 C3 O3 . . . . 2.6(7) no
C3 C2 C7 C6 . . . . -0.5(7) no
C1 C2 C7 C6 . . . . 175.8(4) no
C1 C2 C3 C4 . . . . -176.8(5) no
C2 C3 C4 C5 . . . . 0.0(8) no
O3 C3 C4 C5 . . . . -179.5(5) no
C3 C4 C5 C6 . . . . 1.3(8) no
C4 C5 C6 C7 . . . . -2.2(7) no
C4 C5 C6 N1 . . . . 178.8(5) no
C5 C6 C7 C2 . . . . 1.8(7) no
N1 C6 C7 C2 . . . . -179.2(4) no
N1 C8 C9 C14 . . . . -137.2(5) no
N1 C8 C9 C10 . . . . 47.5(7) no
C14 C9 C10 C11 . . . . -0.4(7) no
C8 C9 C10 C11 . . . . 175.1(5) no
C8 C9 C14 C13 . . . . -175.5(5) no
C10 C9 C14 Cl2 . . . . 178.8(4) no
C8 C9 C14 Cl2 . . . . 3.1(6) no
C8 C9 C10 Cl1 . . . . -1.4(7) no
C14 C9 C10 Cl1 . . . . -176.9(4) no
C10 C9 C14 C13 . . . . 0.1(7) no
C9 C10 C11 C12 . . . . 1.0(8) no
Cl1 C10 C11 C12 . . . . 177.6(4) no
C10 C11 C12 C13 . . . . -1.3(8) no
C11 C12 C13 C14 . . . . 1.1(8) no
C12 C13 C14 C9 . . . . -0.5(8) no
C12 C13 C14 Cl2 . . . . -179.1(4) no
O5 C15 C16 C17 . . . . -1.4(8) no
O5 C15 C16 C21 . . . . 175.6(5) no
O4 C15 C16 C17 . . . . -179.9(4) no
O4 C15 C16 C21 . . . . -3.0(7) no
C21 C16 C17 C18 . . . . 1.4(7) no
C15 C16 C17 C18 . . . . 178.3(5) no
C21 C16 C17 O6 . . . . -178.5(5) no
C17 C16 C21 C20 . . . . -0.4(7) no
C15 C16 C17 O6 . . . . -1.5(7) no
C15 C16 C21 C20 . . . . -177.3(4) no
C16 C17 C18 C19 . . . . -0.2(8) no
O6 C17 C18 C19 . . . . 179.7(5) no
C17 C18 C19 C20 . . . . -2.0(8) no
C18 C19 C20 C21 . . . . 3.0(7) no
C18 C19 C20 N2 . . . . -176.6(4) no
N2 C20 C21 C16 . . . . 177.8(4) no
C19 C20 C21 C16 . . . . -1.8(7) no
N2 C22 C23 C24 . . . . 42.9(7) no
N2 C22 C23 C28 . . . . -141.0(5) no
C22 C23 C24 Cl3 . . . . -1.1(7) no
C22 C23 C24 C25 . . . . 174.8(5) no
C28 C23 C24 Cl3 . . . . -177.4(4) no
C28 C23 C24 C25 . . . . -1.4(7) no
C22 C23 C28 Cl4 . . . . 3.6(7) no
C22 C23 C28 C27 . . . . -174.4(5) no
C24 C23 C28 Cl4 . . . . 180.0(4) no
C24 C23 C28 C27 . . . . 2.0(8) no
Cl3 C24 C25 C26 . . . . 176.0(4) no
C23 C24 C25 C26 . . . . -0.2(8) no
C24 C25 C26 C27 . . . . 1.2(8) no
C25 C26 C27 C28 . . . . -0.6(8) no
C26 C27 C28 Cl4 . . . . -179.0(4) no
C26 C27 C28 C23 . . . . -1.0(8) no
